data_7109606
loop_
_publ_author_name
'Li Tian'
'Xiu-Qin Hu'
'Yun-Han Li'
'Peng-Fei Xu'

_publ_section_title
;
 Organocatalytic asymmetric multicomponent cascade reaction via 1,3-proton
 shift and [3+2] cycloaddition: an efficient strategy for the synthesis of
 oxindole derivatives
;
_journal_name_full Chem.Commun.
_journal_page_first 7213
_journal_paper_doi 10.1039/c3cc43755h
_journal_volume 49
_journal_year 2013
_chemical_absolute_configuration ad
_chemical_formula_moiety 'C30 H24 Br N3 O3'
_chemical_formula_sum 'C30 H24 Br N3 O3'
_chemical_formula_weight 554.43
_chemical_name_systematic
;
 ? 
;
_space_group_crystal_system orthorhombic
_space_group_IT_number 19
_space_group_name_Hall 'P 2ac 2ab'
_space_group_name_H-M_alt 'P 21 21 21'
_symmetry_space_group_name_Hall 'P 2ac 2ab'
_symmetry_space_group_name_H-M 'P 21 21 21'
_atom_sites_solution_hydrogens geom
_atom_sites_solution_primary iterative
_atom_sites_solution_secondary difmap
_audit_creation_date 2013-03-29
_audit_creation_method
;
  Olex2 1.2
  (compiled Dec  5 2012 16:20:19, GUI svn.r4385)
;
_cell_angle_alpha 90.00
_cell_angle_beta 90.00
_cell_angle_gamma 90.00
_cell_formula_units_Z 4
_cell_length_a 11.4213(5)
_cell_length_b 13.1929(4)
_cell_length_c 17.2730(5)
_cell_measurement_reflns_used 2016
_cell_measurement_temperature 293(2)
_cell_measurement_theta_max 20.3190
_cell_measurement_theta_min 3.7340
_cell_volume 2602.70(16)
_computing_cell_refinement
;
CrysAlisPro, Agilent Technologies,
Version 1.171.36.24 (release 03-12-2012 CrysAlis171 .NET)
(compiled Dec  3 2012,18:21:49)
;
_computing_data_collection
;
CrysAlisPro, Agilent Technologies,
Version 1.171.36.24 (release 03-12-2012 CrysAlis171 .NET)
(compiled Dec  3 2012,18:21:49)
;
_computing_data_reduction
;
CrysAlisPro, Agilent Technologies,
Version 1.171.36.24 (release 03-12-2012 CrysAlis171 .NET)
(compiled Dec  3 2012,18:21:49)
;
_computing_molecular_graphics
;
O. V. Dolomanov, L. J. Bourhis, R. J. Gildea, J. A. K. Howard and H. Puschmann,
OLEX2: a complete structure solution, refinement and analysis program.
J. Appl. Cryst. (2009). 42, 339-341.
;
_computing_publication_material
;
O. V. Dolomanov, L. J. Bourhis, R. J. Gildea, J. A. K. Howard and H. Puschmann,
OLEX2: a complete structure solution, refinement and analysis program.
J. Appl. Cryst. (2009). 42, 339-341.
;
_computing_structure_refinement
;
SHELXL, G.M. Sheldrick, Acta Cryst.
(2008). A64, 112-122
;
_computing_structure_solution 'SUPERFLIP, J. Appl. Cryst. (2007) 40, 786-790'
_diffrn_ambient_temperature 293(2)
_diffrn_detector_area_resol_mean 16.0733
_diffrn_measured_fraction_theta_full 0.9970
_diffrn_measured_fraction_theta_max 0.8791
_diffrn_measurement_details
;
  1 omega   -4.00   22.40   1.2000   25.0000
omega____ theta____ kappa____ phi______ frames
    -      -19.2137  -99.0000 -120.0000 22

  2 omega   24.00   84.00   1.2000   25.0000
omega____ theta____ kappa____ phi______ frames
    -       22.6512   57.0000  -90.0000 50

  3 omega   24.00   48.00   1.2000   25.0000
omega____ theta____ kappa____ phi______ frames
    -       22.6512  -57.0000  -30.0000 20

  4 omega   -2.00   89.20   1.2000   25.0000
omega____ theta____ kappa____ phi______ frames
    -       22.6512   57.0000   30.0000 76
;
_diffrn_measurement_device_type 'SuperNova, Dual, Cu at zero, Eos'
_diffrn_measurement_method '\w scans'
_diffrn_orient_matrix_UB_11 -0.0102751000
_diffrn_orient_matrix_UB_12 -0.0023609000
_diffrn_orient_matrix_UB_13 -0.0404571000
_diffrn_orient_matrix_UB_21 0.0604670000
_diffrn_orient_matrix_UB_22 -0.0086097000
_diffrn_orient_matrix_UB_23 -0.0065707000
_diffrn_orient_matrix_UB_31 -0.0093614000
_diffrn_orient_matrix_UB_32 -0.0530335000
_diffrn_orient_matrix_UB_33 0.0029279000
_diffrn_radiation_monochromator mirror
_diffrn_radiation_type 'Mo K\a'
_diffrn_radiation_wavelength 0.7107
_diffrn_reflns_av_R_equivalents 0.0404
_diffrn_reflns_av_unetI/netI 0.0829
_diffrn_reflns_limit_h_max 14
_diffrn_reflns_limit_h_min -8
_diffrn_reflns_limit_k_max 16
_diffrn_reflns_limit_k_min -16
_diffrn_reflns_limit_l_max 21
_diffrn_reflns_limit_l_min -21
_diffrn_reflns_number 9098
_diffrn_reflns_theta_full 25.50
_diffrn_reflns_theta_max 26.37
_diffrn_reflns_theta_min 2.96
_diffrn_source 'SuperNova (Mo) X-ray Source'
_exptl_absorpt_coefficient_mu 1.616
_exptl_absorpt_correction_T_max 1.00000
_exptl_absorpt_correction_T_min 0.93834
_exptl_absorpt_correction_type multi-scan
_exptl_absorpt_process_details
;
CrysAlisPro, Agilent Technologies,
Version 1.171.36.24 (release 03-12-2012 CrysAlis171 .NET)
(compiled Dec  3 2012,18:21:49)
Empirical absorption correction using spherical harmonics,
 implemented in SCALE3 ABSPACK scaling algorithm.
;
_exptl_crystal_colour 'clear light colourless'
_exptl_crystal_density_diffrn 1.415
_exptl_crystal_density_method 'not measured'
_exptl_crystal_description block
_exptl_crystal_F_000 1136
_exptl_crystal_size_max 0.28
_exptl_crystal_size_mid 0.16
_exptl_crystal_size_min 0.11
_refine_diff_density_max 0.327
_refine_diff_density_min -0.372
_refine_diff_density_rms 0.048
_refine_ls_abs_structure_details 'Flack H D (1983), Acta Cryst. A39, 876-881'
_refine_ls_abs_structure_Flack -0.005(8)
_refine_ls_extinction_method none
_refine_ls_goodness_of_fit_ref 1.025
_refine_ls_hydrogen_treatment mixed
_refine_ls_matrix_type full
_refine_ls_number_parameters 338
_refine_ls_number_reflns 5296
_refine_ls_number_restraints 0
_refine_ls_restrained_S_all 1.025
_refine_ls_R_factor_all 0.1025
_refine_ls_R_factor_gt 0.0530
_refine_ls_shift/su_max 0.000
_refine_ls_shift/su_mean 0.000
_refine_ls_structure_factor_coef Fsqd
_refine_ls_weighting_details 'calc w=1/[\s^2^(Fo^2^)+(0.0177P)^2^+0.0000P] where P=(Fo^2^+2Fc^2^)/3'
_refine_ls_weighting_scheme calc
_refine_ls_wR_factor_gt 0.0731
_refine_ls_wR_factor_ref 0.0883
_reflns_number_gt 3382
_reflns_number_total 5296
_reflns_threshold_expression >2sigma(I)
_cod_data_source_file c3cc43755h.txt
_cod_data_source_block tianli0327
_cod_original_cell_volume 2602.68(16)
_cod_database_code 7109606
_reflns_odcompleteness_completeness 99.70
_reflns_odcompleteness_iscentric 1
_reflns_odcompleteness_theta 26.32
_olex2_refinement_description
;
1. Fixed Uiso
 At 1.2 times of:
  H29 of C29, H14 of C14, H21 of C21, H12 of C12, H15 of C15, H13 of C13, H20
  of C20, H30 of C30, H16 of C16, H17 of C17, H24 of C24, H23 of C23, H26 of
  C26, H22 of C22, H18 of C18, H27 of C27, H11 of C11, {H9A,H9B} of C9, H5 of
  C5, H4 of C4, H3 of C3, H2A of C2
2.a Ternary CH refined with riding coordinates:
 C16(H16), C17(H17), C18(H18)
2.b Secondary CH2 refined with riding coordinates:
 C9(H9A,H9B)
2.c Aromatic/amide H refined with riding coordinates:
 C2(H2A), C3(H3), C4(H4), C5(H5), C11(H11), C12(H12), C13(H13), C14(H14),
 C15(H15), C20(H20), C21(H21), C22(H22), C23(H23), C24(H24), C26(H26), C27(H27),
  C29(H29), C30(H30)
;

loop_
_space_group_symop_id
_space_group_symop_operation_xyz
1 'x, y, z'
2 '-x+1/2, -y, z+1/2'
3 'x+1/2, -y+1/2, -z'
4 '-x, y+1/2, -z+1/2'

loop_
_atom_site_label
_atom_site_type_symbol
_atom_site_fract_x
_atom_site_fract_y
_atom_site_fract_z
_atom_site_U_iso_or_equiv
_atom_site_adp_type
_atom_site_occupancy
_atom_site_symmetry_multiplicity
_atom_site_calc_flag
_atom_site_refinement_flags
Br1 Br 0.72502(5) 0.70611(4) 0.43046(3) 0.0808(2) Uani 1 1 d .
O1 O 1.2219(3) 0.4473(3) 0.63268(19) 0.0857(11) Uani 1 1 d .
O2 O 0.8902(2) 0.26472(18) 0.70265(17) 0.0510(8) Uani 1 1 d .
O3 O 1.2959(3) 0.5640(2) 0.7021(2) 0.0774(10) Uani 1 1 d .
N1 N 0.7345(3) 0.3679(2) 0.73251(17) 0.0377(8) Uani 1 1 d .
N2 N 1.0091(3) 0.4080(3) 0.8077(2) 0.0428(9) Uani 1 1 d .
H2 H 0.986(3) 0.404(3) 0.8477(18) 0.024(12) Uiso 1 1 d .
N3 N 1.2148(3) 0.5121(3) 0.6820(2) 0.0498(9) Uani 1 1 d .
C1 C 0.8257(3) 0.5100(3) 0.7777(2) 0.0342(9) Uani 1 1 d .
C2 C 0.8306(4) 0.6039(3) 0.8128(2) 0.0478(11) Uani 1 1 d .
H2A H 0.9018 0.6367 0.8204 0.057 Uiso 1 1 calc R
C3 C 0.7263(5) 0.6481(3) 0.8365(2) 0.0585(12) Uani 1 1 d .
H3 H 0.7283 0.7108 0.8612 0.070 Uiso 1 1 calc R
C4 C 0.6212(4) 0.6020(3) 0.8245(3) 0.0608(14) Uani 1 1 d .
H4 H 0.5528 0.6336 0.8409 0.073 Uiso 1 1 calc R
C5 C 0.6150(4) 0.5087(3) 0.7881(3) 0.0519(12) Uani 1 1 d .
H5 H 0.5436 0.4771 0.7790 0.062 Uiso 1 1 calc R
C6 C 0.7184(4) 0.4649(3) 0.76601(19) 0.0381(9) Uani 1 1 d .
C7 C 0.8506(3) 0.3451(3) 0.7261(2) 0.0360(10) Uani 1 1 d .
C8 C 0.9207(3) 0.4381(2) 0.7514(2) 0.0339(9) Uani 1 1 d .
C9 C 0.6405(3) 0.2959(3) 0.7154(2) 0.0463(10) Uani 1 1 d .
H9A H 0.5760 0.3081 0.7508 0.056 Uiso 1 1 calc R
H9B H 0.6690 0.2277 0.7246 0.056 Uiso 1 1 calc R
C10 C 0.5961(3) 0.3028(3) 0.6340(2) 0.0413(10) Uani 1 1 d .
C11 C 0.6469(4) 0.2476(3) 0.5758(3) 0.0661(13) Uani 1 1 d .
H11 H 0.7137 0.2097 0.5863 0.079 Uiso 1 1 calc R
C12 C 0.6008(6) 0.2471(4) 0.5018(3) 0.0863(18) Uani 1 1 d .
H12 H 0.6367 0.2088 0.4634 0.104 Uiso 1 1 calc R
C13 C 0.5049(5) 0.3013(5) 0.4849(3) 0.0826(16) Uani 1 1 d .
H13 H 0.4731 0.3002 0.4353 0.099 Uiso 1 1 calc R
C14 C 0.4553(5) 0.3579(4) 0.5419(3) 0.0866(18) Uani 1 1 d .
H14 H 0.3897 0.3969 0.5305 0.104 Uiso 1 1 calc R
C15 C 0.4990(4) 0.3590(4) 0.6154(3) 0.0680(14) Uani 1 1 d .
H15 H 0.4626 0.3981 0.6532 0.082 Uiso 1 1 calc R
C16 C 0.9985(3) 0.4751(3) 0.6839(2) 0.0358(9) Uani 1 1 d .
H16 H 1.0300 0.4143 0.6588 0.043 Uiso 1 1 calc R
C17 C 1.1011(3) 0.5266(3) 0.7246(2) 0.0377(10) Uani 1 1 d .
H17 H 1.0848 0.5994 0.7282 0.045 Uiso 1 1 calc R
C18 C 1.1051(3) 0.4817(3) 0.8081(2) 0.0410(10) Uani 1 1 d .
H18 H 1.0849 0.5359 0.8446 0.049 Uiso 1 1 calc R
C19 C 1.2161(4) 0.4325(3) 0.8357(2) 0.0404(9) Uani 1 1 d .
C20 C 1.2778(5) 0.4722(3) 0.8975(2) 0.0668(13) Uani 1 1 d .
H20 H 1.2531 0.5323 0.9203 0.080 Uiso 1 1 calc R
C21 C 1.3773(5) 0.4226(5) 0.9259(3) 0.0811(16) Uani 1 1 d .
H21 H 1.4186 0.4498 0.9674 0.097 Uiso 1 1 calc R
C22 C 1.4132(4) 0.3357(5) 0.8931(3) 0.0770(17) Uani 1 1 d .
H22 H 1.4798 0.3034 0.9118 0.092 Uiso 1 1 calc R
C23 C 1.3532(4) 0.2944(4) 0.8331(3) 0.0621(13) Uani 1 1 d .
H23 H 1.3784 0.2339 0.8110 0.074 Uiso 1 1 calc R
C24 C 1.2545(4) 0.3425(3) 0.8049(2) 0.0501(11) Uani 1 1 d .
H24 H 1.2133 0.3133 0.7642 0.060 Uiso 1 1 calc R
C25 C 0.9354(3) 0.5345(3) 0.6218(2) 0.0346(9) Uani 1 1 d .
C26 C 0.9331(3) 0.6392(3) 0.6181(2) 0.0421(10) Uani 1 1 d .
H26 H 0.9739 0.6767 0.6549 0.051 Uiso 1 1 calc R
C27 C 0.8715(3) 0.6893(3) 0.5611(2) 0.0488(10) Uani 1 1 d .
H27 H 0.8721 0.7597 0.5591 0.059 Uiso 1 1 calc R
C28 C 0.8098(4) 0.6353(3) 0.5078(2) 0.0468(11) Uani 1 1 d .
C29 C 0.8086(4) 0.5317(3) 0.5100(2) 0.0578(12) Uani 1 1 d .
H29 H 0.7652 0.4952 0.4740 0.069 Uiso 1 1 calc R
C30 C 0.8728(4) 0.4816(3) 0.5664(2) 0.0493(11) Uani 1 1 d .
H30 H 0.8738 0.4111 0.5669 0.059 Uiso 1 1 calc R

loop_
_atom_site_aniso_label
_atom_site_aniso_U_11
_atom_site_aniso_U_22
_atom_site_aniso_U_33
_atom_site_aniso_U_23
_atom_site_aniso_U_13
_atom_site_aniso_U_12
Br1 0.0996(4) 0.0899(3) 0.0528(3) -0.0047(3) -0.0245(3) 0.0273(3)
O1 0.050(2) 0.124(3) 0.083(2) -0.039(2) 0.018(2) -0.003(2)
O2 0.0397(17) 0.0339(14) 0.079(2) -0.0047(15) 0.0089(16) 0.0022(13)
O3 0.040(2) 0.076(2) 0.116(3) -0.012(2) 0.012(2) -0.0250(18)
N1 0.031(2) 0.0338(16) 0.0484(18) 0.0005(15) 0.0005(17) -0.0026(16)
N2 0.030(2) 0.055(2) 0.044(2) 0.010(2) 0.0015(19) -0.0002(18)
N3 0.035(2) 0.056(2) 0.058(2) 0.005(2) 0.001(2) -0.005(2)
C1 0.035(2) 0.034(2) 0.034(2) -0.0001(19) 0.0053(18) 0.0076(18)
C2 0.050(3) 0.046(2) 0.047(3) -0.002(2) 0.004(2) 0.000(2)
C3 0.070(4) 0.046(2) 0.060(3) -0.007(2) 0.010(3) 0.022(3)
C4 0.052(3) 0.057(3) 0.073(4) 0.004(3) 0.016(3) 0.023(3)
C5 0.035(3) 0.054(3) 0.067(3) 0.008(3) 0.006(2) 0.006(2)
C6 0.037(2) 0.039(2) 0.038(2) 0.0084(19) 0.007(2) 0.001(2)
C7 0.031(2) 0.037(2) 0.040(2) 0.011(2) 0.0052(19) 0.0021(19)
C8 0.028(2) 0.0329(19) 0.041(2) 0.0036(19) 0.0057(19) -0.0019(18)
C9 0.034(2) 0.041(2) 0.064(3) 0.013(3) 0.005(2) -0.004(2)
C10 0.031(2) 0.038(2) 0.055(3) 0.006(2) 0.003(2) -0.007(2)
C11 0.059(3) 0.058(3) 0.081(4) -0.015(3) 0.002(3) 0.008(2)
C12 0.094(5) 0.100(4) 0.065(4) -0.030(3) 0.016(3) -0.004(4)
C13 0.069(4) 0.122(5) 0.057(3) 0.016(4) 0.001(3) -0.023(4)
C14 0.073(4) 0.119(4) 0.068(4) 0.005(4) -0.015(3) 0.027(4)
C15 0.055(3) 0.090(4) 0.059(3) 0.004(3) 0.003(3) 0.017(3)
C16 0.034(2) 0.0280(18) 0.045(2) -0.003(2) 0.0061(19) -0.0013(18)
C17 0.030(2) 0.032(2) 0.051(2) -0.004(2) 0.003(2) -0.0010(19)
C18 0.037(3) 0.041(2) 0.045(2) -0.009(2) 0.004(2) 0.002(2)
C19 0.036(2) 0.045(2) 0.039(2) 0.0000(19) -0.001(2) -0.003(2)
C20 0.060(3) 0.081(3) 0.059(3) -0.020(3) -0.010(3) -0.007(3)
C21 0.057(4) 0.129(5) 0.057(3) -0.013(4) -0.024(3) -0.021(3)
C22 0.039(3) 0.133(5) 0.059(3) 0.023(4) -0.007(3) 0.005(3)
C23 0.047(3) 0.072(3) 0.067(3) 0.015(3) 0.001(2) 0.008(3)
C24 0.043(3) 0.055(2) 0.052(2) -0.001(2) -0.012(2) 0.005(2)
C25 0.030(2) 0.037(2) 0.036(2) -0.005(2) 0.0052(19) -0.0019(19)
C26 0.048(3) 0.039(2) 0.039(2) -0.006(2) -0.012(2) -0.001(2)
C27 0.061(3) 0.042(2) 0.043(2) -0.002(2) 0.003(2) 0.004(2)
C28 0.048(3) 0.055(3) 0.037(2) -0.003(2) 0.000(2) 0.006(2)
C29 0.063(3) 0.064(3) 0.047(3) -0.010(2) -0.007(2) 0.002(3)
C30 0.057(3) 0.042(2) 0.048(3) -0.008(2) 0.000(2) -0.001(2)

loop_
_atom_type_symbol
_atom_type_description
_atom_type_scat_dispersion_real
_atom_type_scat_dispersion_imag
_atom_type_scat_source
C C 0.0033 0.0016 'International Tables Vol C Tables 4.2.6.8 and 6.1.1.4'
H H 0.0000 0.0000 'International Tables Vol C Tables 4.2.6.8 and 6.1.1.4'
N N 0.0061 0.0033 'International Tables Vol C Tables 4.2.6.8 and 6.1.1.4'
O O 0.0106 0.0060 'International Tables Vol C Tables 4.2.6.8 and 6.1.1.4'
Br Br -0.2901 2.4595 'International Tables Vol C Tables 4.2.6.8 and 6.1.1.4'

loop_
_geom_angle_atom_site_label_1
_geom_angle_atom_site_label_2
_geom_angle_atom_site_label_3
_geom_angle
C6 N1 C9 125.0(3)
C7 N1 C6 111.0(3)
C7 N1 C9 123.6(3)
C8 N2 H2 113(3)
C8 N2 C18 109.9(3)
C18 N2 H2 108(3)
O1 N3 C17 119.5(4)
O3 N3 O1 123.7(4)
O3 N3 C17 116.8(4)
C2 C1 C8 131.8(4)
C6 C1 C2 119.3(4)
C6 C1 C8 108.9(3)
C1 C2 H2A 120.9
C1 C2 C3 118.1(4)
C3 C2 H2A 120.9
C2 C3 H3 119.2
C4 C3 C2 121.6(4)
C4 C3 H3 119.2
C3 C4 H4 119.6
C3 C4 C5 120.7(4)
C5 C4 H4 119.6
C4 C5 H5 121.3
C6 C5 C4 117.3(4)
C6 C5 H5 121.3
C1 C6 N1 109.6(3)
C5 C6 N1 127.5(4)
C5 C6 C1 122.9(3)
O2 C7 N1 125.3(4)
O2 C7 C8 126.6(4)
N1 C7 C8 108.0(3)
N2 C8 C1 117.9(3)
N2 C8 C7 109.6(3)
N2 C8 C16 101.1(3)
C1 C8 C7 102.3(3)
C1 C8 C16 116.2(3)
C7 C8 C16 109.8(3)
N1 C9 H9A 108.9
N1 C9 H9B 108.9
N1 C9 C10 113.5(3)
H9A C9 H9B 107.7
C10 C9 H9A 108.9
C10 C9 H9B 108.9
C11 C10 C9 120.9(4)
C11 C10 C15 117.2(4)
C15 C10 C9 121.8(4)
C10 C11 H11 119.3
C10 C11 C12 121.4(4)
C12 C11 H11 119.3
C11 C12 H12 119.7
C13 C12 C11 120.7(5)
C13 C12 H12 119.7
C12 C13 H13 120.8
C12 C13 C14 118.4(5)
C14 C13 H13 120.8
C13 C14 H14 119.1
C13 C14 C15 121.9(5)
C15 C14 H14 119.1
C10 C15 H15 119.8
C14 C15 C10 120.5(5)
C14 C15 H15 119.8
C8 C16 H16 106.6
C17 C16 C8 103.5(3)
C17 C16 H16 106.6
C25 C16 C8 115.2(3)
C25 C16 H16 106.6
C25 C16 C17 117.6(3)
N3 C17 C16 112.3(3)
N3 C17 H17 108.6
N3 C17 C18 112.3(3)
C16 C17 H17 108.6
C16 C17 C18 106.2(3)
C18 C17 H17 108.6
N2 C18 C17 103.1(3)
N2 C18 H18 108.1
N2 C18 C19 110.3(3)
C17 C18 H18 108.1
C19 C18 C17 118.8(3)
C19 C18 H18 108.1
C20 C19 C18 120.8(4)
C24 C19 C18 121.4(4)
C24 C19 C20 117.6(4)
C19 C20 H20 119.7
C19 C20 C21 120.6(4)
C21 C20 H20 119.7
C20 C21 H21 120.1
C22 C21 C20 119.8(5)
C22 C21 H21 120.1
C21 C22 H22 119.6
C21 C22 C23 120.8(5)
C23 C22 H22 119.6
C22 C23 H23 120.1
C22 C23 C24 119.8(5)
C24 C23 H23 120.1
C19 C24 C23 121.4(4)
C19 C24 H24 119.3
C23 C24 H24 119.3
C26 C25 C16 124.0(3)
C30 C25 C16 118.4(3)
C30 C25 C26 117.5(4)
C25 C26 H26 119.3
C27 C26 C25 121.4(4)
C27 C26 H26 119.3
C26 C27 H27 120.1
C28 C27 C26 119.8(4)
C28 C27 H27 120.1
C27 C28 Br1 118.9(3)
C27 C28 C29 120.6(4)
C29 C28 Br1 120.4(3)
C28 C29 H29 120.3
C28 C29 C30 119.4(4)
C30 C29 H29 120.3
C25 C30 C29 121.3(4)
C25 C30 H30 119.4
C29 C30 H30 119.4

loop_
_geom_bond_atom_site_label_1
_geom_bond_atom_site_label_2
_geom_bond_distance
Br1 C28 1.896(4)
O1 N3 1.209(4)
O2 C7 1.222(4)
O3 N3 1.204(4)
N1 C6 1.416(4)
N1 C7 1.363(4)
N1 C9 1.463(4)
N2 H2 0.74(3)
N2 C8 1.457(5)
N2 C18 1.465(5)
N3 C17 1.505(5)
C1 C2 1.380(5)
C1 C6 1.378(5)
C1 C8 1.512(5)
C2 H2A 0.9300
C2 C3 1.388(5)
C3 H3 0.9300
C3 C4 1.362(6)
C4 H4 0.9300
C4 C5 1.384(6)
C5 H5 0.9300
C5 C6 1.369(5)
C7 C8 1.529(5)
C8 C16 1.545(5)
C9 H9A 0.9700
C9 H9B 0.9700
C9 C10 1.497(5)
C10 C11 1.370(5)
C10 C15 1.373(6)
C11 H11 0.9300
C11 C12 1.382(7)
C12 H12 0.9300
C12 C13 1.340(6)
C13 H13 0.9300
C13 C14 1.359(6)
C14 H14 0.9300
C14 C15 1.365(6)
C15 H15 0.9300
C16 H16 0.9800
C16 C17 1.527(5)
C16 C25 1.510(5)
C17 H17 0.9800
C17 C18 1.560(5)
C18 H18 0.9800
C18 C19 1.502(5)
C19 C20 1.381(5)
C19 C24 1.373(5)
C20 H20 0.9300
C20 C21 1.400(6)
C21 H21 0.9300
C21 C22 1.343(6)
C22 H22 0.9300
C22 C23 1.356(6)
C23 H23 0.9300
C23 C24 1.383(5)
C24 H24 0.9300
C25 C26 1.384(4)
C25 C30 1.384(5)
C26 H26 0.9300
C26 C27 1.379(5)
C27 H27 0.9300
C27 C28 1.360(5)
C28 C29 1.368(5)
C29 H29 0.9300
C29 C30 1.387(5)
C30 H30 0.9300

loop_
_geom_torsion_atom_site_label_1
_geom_torsion_atom_site_label_2
_geom_torsion_atom_site_label_3
_geom_torsion_atom_site_label_4
_geom_torsion
Br1 C28 C29 C30 179.0(3)
O1 N3 C17 C16 -15.7(5)
O1 N3 C17 C18 103.9(4)
O2 C7 C8 N2 -51.3(5)
O2 C7 C8 C1 -177.2(4)
O2 C7 C8 C16 58.9(5)
O3 N3 C17 C16 167.5(3)
O3 N3 C17 C18 -72.8(4)
N1 C7 C8 N2 129.9(3)
N1 C7 C8 C1 4.1(4)
N1 C7 C8 C16 -119.9(3)
N1 C9 C10 C11 88.4(5)
N1 C9 C10 C15 -95.9(5)
N2 C8 C16 C17 -36.9(3)
N2 C8 C16 C25 -166.6(3)
N2 C18 C19 C20 -124.8(4)
N2 C18 C19 C24 49.9(5)
N3 C17 C18 N2 -121.7(3)
N3 C17 C18 C19 0.6(5)
C1 C2 C3 C4 -1.3(6)
C1 C8 C16 C17 92.0(4)
C1 C8 C16 C25 -37.7(5)
C2 C1 C6 N1 -177.5(3)
C2 C1 C6 C5 -0.4(6)
C2 C1 C8 N2 53.9(6)
C2 C1 C8 C7 174.2(4)
C2 C1 C8 C16 -66.2(6)
C2 C3 C4 C5 0.1(7)
C3 C4 C5 C6 0.9(6)
C4 C5 C6 N1 175.8(4)
C4 C5 C6 C1 -0.8(6)
C6 N1 C7 O2 176.3(4)
C6 N1 C7 C8 -4.9(4)
C6 N1 C9 C10 94.3(4)
C6 C1 C2 C3 1.4(6)
C6 C1 C8 N2 -122.2(4)
C6 C1 C8 C7 -1.9(4)
C6 C1 C8 C16 117.7(3)
C7 N1 C6 C1 3.7(4)
C7 N1 C6 C5 -173.2(4)
C7 N1 C9 C10 -93.4(4)
C7 C8 C16 C17 -152.6(3)
C7 C8 C16 C25 77.7(4)
C8 N2 C18 C17 -26.7(4)
C8 N2 C18 C19 -154.5(3)
C8 C1 C2 C3 -174.4(4)
C8 C1 C6 N1 -0.8(4)
C8 C1 C6 C5 176.3(4)
C8 C16 C17 N3 144.9(3)
C8 C16 C17 C18 21.8(4)
C8 C16 C25 C26 97.8(4)
C8 C16 C25 C30 -80.2(4)
C9 N1 C6 C1 176.8(3)
C9 N1 C6 C5 -0.1(6)
C9 N1 C7 O2 3.1(6)
C9 N1 C7 C8 -178.1(3)
C9 C10 C11 C12 174.7(4)
C9 C10 C15 C14 -175.1(5)
C10 C11 C12 C13 0.3(8)
C11 C10 C15 C14 0.8(7)
C11 C12 C13 C14 1.0(9)
C12 C13 C14 C15 -1.4(9)
C13 C14 C15 C10 0.5(9)
C15 C10 C11 C12 -1.2(6)
C16 C17 C18 N2 1.5(4)
C16 C17 C18 C19 123.7(4)
C16 C25 C26 C27 -178.4(3)
C16 C25 C30 C29 177.0(4)
C17 C16 C25 C26 -24.7(5)
C17 C16 C25 C30 157.4(3)
C17 C18 C19 C20 116.7(4)
C17 C18 C19 C24 -68.7(5)
C18 N2 C8 C1 -87.3(4)
C18 N2 C8 C7 156.3(3)
C18 N2 C8 C16 40.5(4)
C18 C19 C20 C21 176.1(4)
C18 C19 C24 C23 -176.5(4)
C19 C20 C21 C22 -0.1(8)
C20 C19 C24 C23 -1.7(6)
C20 C21 C22 C23 -0.8(8)
C21 C22 C23 C24 0.4(7)
C22 C23 C24 C19 0.8(6)
C24 C19 C20 C21 1.3(6)
C25 C16 C17 N3 -86.8(4)
C25 C16 C17 C18 150.1(3)
C25 C26 C27 C28 1.1(6)
C26 C25 C30 C29 -1.0(6)
C26 C27 C28 Br1 179.6(3)
C26 C27 C28 C29 -0.3(6)
C27 C28 C29 C30 -1.1(6)
C28 C29 C30 C25 1.8(6)
C30 C25 C26 C27 -0.4(6)
